data_7134295
loop_
_publ_author_name
'Pandey, Madhusudan K.'
'Hendi, Zohreh'
'Wang, Xiaobai'
'Muhammed, Shahila'
'Kumar, Arun'
'Singh, Mukesh K.'
'Herbst-Irmer, Regine'
'Stalke, Dietmar'
'Parameswaran, Pattiyil'
'Roesky, Herbert W.'

_publ_section_title
;
 Synthesis and characterization of triazole-functionalized mixed-valent
 Si(i)--Si(iii) and bis(germylene) compounds
;
_journal_issue 30
_journal_name_full 'Chemical Communications'
_journal_page_first 5581
_journal_page_last 5584
_journal_paper_doi 10.1039/D4CC06247G
_journal_volume 61
_journal_year 2025
_chemical_formula_moiety 'C44 H55 Ge2 N7'
_chemical_formula_sum 'C44 H55 Ge2 N7'
_chemical_formula_weight 827.13
_space_group_crystal_system triclinic
_space_group_IT_number 2
_space_group_name_Hall '-P 1'
_space_group_name_H-M_alt 'P -1'
_atom_sites_solution_hydrogens geom
_audit_creation_method SHELXL-2018/3
_audit_update_record
;
2024-08-09 deposited with the CCDC.	2025-02-24 downloaded from the CCDC.
;
_cell_angle_alpha 106.21(2)
_cell_angle_beta 90.75(2)
_cell_angle_gamma 110.70(2)
_cell_formula_units_Z 2
_cell_length_a 10.199(2)
_cell_length_b 13.117(2)
_cell_length_c 17.906(3)
_cell_measurement_reflns_used 9664
_cell_measurement_temperature 100(2)
_cell_measurement_theta_max 24.5695
_cell_measurement_theta_min 2.208
_cell_volume 2135.0(8)
_computing_cell_refinement 'Bruker SAINT V8.40B'
_computing_data_collection 'Bruker APEX2 v2012.2'
_computing_data_reduction 'Bruker SAINT V8.40B'
_computing_molecular_graphics 'ShelXle Rev: 1387'
_computing_publication_material 'ShelXle Rev: 1387'
_computing_structure_refinement 'SHELXL-2018/3 (Sheldrick, 2018)'
_computing_structure_solution 'SHELXT(Sheldrick,Acta Cryst.(2015)A71,3-8)'
_diffrn_ambient_temperature 100(2)
_diffrn_detector_type 'Bruker Photon III C7 CMOS'
_diffrn_measured_fraction_theta_full 1.000
_diffrn_measured_fraction_theta_max 0.999
_diffrn_measurement_device_type 'Bruker Smart APEX II Quazar'
_diffrn_measurement_method '\f and \w scans'
_diffrn_radiation_type MoK\a
_diffrn_radiation_wavelength 0.71073
_diffrn_reflns_av_R_equivalents 0.0704
_diffrn_reflns_av_unetI/netI 0.0452
_diffrn_reflns_Laue_measured_fraction_full 1.000
_diffrn_reflns_Laue_measured_fraction_max 0.999
_diffrn_reflns_limit_h_max 12
_diffrn_reflns_limit_h_min -12
_diffrn_reflns_limit_k_max 16
_diffrn_reflns_limit_k_min -16
_diffrn_reflns_limit_l_max 22
_diffrn_reflns_limit_l_min -22
_diffrn_reflns_number 90877
_diffrn_reflns_point_group_measured_fraction_full 1.000
_diffrn_reflns_point_group_measured_fraction_max 0.999
_diffrn_reflns_theta_full 25.242
_diffrn_reflns_theta_max 26.356
_diffrn_reflns_theta_min 1.742
_diffrn_source 'Incoatec Microsource'
_exptl_absorpt_coefficient_mu 1.446
_exptl_absorpt_correction_T_max 0.7454
_exptl_absorpt_correction_T_min 0.673
_exptl_absorpt_correction_type multi-scan
_exptl_absorpt_process_details SADABS-2016/2
_exptl_crystal_colour yellow
_exptl_crystal_density_diffrn 1.287
_exptl_crystal_description block
_exptl_crystal_F_000 864
_exptl_crystal_size_max 0.171
_exptl_crystal_size_mid 0.098
_exptl_crystal_size_min 0.079
_refine_diff_density_max 0.589
_refine_diff_density_min -0.390
_refine_diff_density_rms 0.080
_refine_ls_extinction_method none
_refine_ls_goodness_of_fit_ref 1.055
_refine_ls_hydrogen_treatment constr
_refine_ls_matrix_type full
_refine_ls_number_parameters 490
_refine_ls_number_reflns 8710
_refine_ls_number_restraints 0
_refine_ls_restrained_S_all 1.055
_refine_ls_R_factor_all 0.0588
_refine_ls_R_factor_gt 0.0374
_refine_ls_shift/su_max 0.001
_refine_ls_shift/su_mean 0.000
_refine_ls_structure_factor_coef Fsqd
_refine_ls_weighting_details 'w=1/[\s^2^(Fo^2^)+(0.0292P)^2^+2.2333P] where P=(Fo^2^+2Fc^2^)/3'
_refine_ls_weighting_scheme calc
_refine_ls_wR_factor_gt 0.0756
_refine_ls_wR_factor_ref 0.0835
_reflns_Friedel_coverage 0.000
_reflns_number_gt 6687
_reflns_number_total 8710
_reflns_threshold_expression 'I > 2\s(I)'
_cod_data_source_file d4cc06247g2.cif
_cod_data_source_block test_a
_cod_depositor_comments 'Adding full bibliography for 7134294--7134295.cif.'
_cod_original_cell_volume 2135.0(7)
_cod_database_code 7134295
_shelx_shelxl_version_number 2018/3
_shelx_space_group_comment
;
The symmetry employed for this shelxl refinement is uniquely defined
by the following loop, which should always be used as a source of
symmetry information in preference to the above space-group names.
They are only intended as comments.
;
_shelx_estimated_absorpt_t_min 0.790
_shelx_estimated_absorpt_t_max 0.894

loop_
_space_group_symop_operation_xyz
'x, y, z'
'-x, -y, -z'

loop_
_atom_site_label
_atom_site_type_symbol
_atom_site_fract_x
_atom_site_fract_y
_atom_site_fract_z
_atom_site_U_iso_or_equiv
_atom_site_adp_type
_atom_site_occupancy
_atom_site_site_symmetry_order
_atom_site_calc_flag
_atom_site_refinement_flags_posn
_atom_site_refinement_flags_adp
_atom_site_refinement_flags_occupancy
_atom_site_disorder_assembly
_atom_site_disorder_group
Ge1 Ge 0.66172(3) 0.43408(2) 0.85857(2) 0.01340(8) Uani 1 1 d . . . . .
Ge2 Ge 0.53223(3) 0.11217(2) 0.68760(2) 0.01614(8) Uani 1 1 d . . . . .
N1 N 0.7586(2) 0.59342(17) 0.93037(12) 0.0136(5) Uani 1 1 d . . . . .
N2 N 0.7321(2) 0.55422(18) 0.80391(12) 0.0147(5) Uani 1 1 d . . . . .
N3 N 0.4642(2) -0.05642(19) 0.63359(13) 0.0175(5) Uani 1 1 d . . . . .
N4 N 0.3215(2) 0.03448(19) 0.65874(13) 0.0163(5) Uani 1 1 d . . . . .
N5 N 0.9594(2) 0.28777(18) 0.77321(12) 0.0151(5) Uani 1 1 d . . . . .
N6 N 0.8542(2) 0.20430(18) 0.78710(12) 0.0146(5) Uani 1 1 d . . . . .
N7 N 0.7701(2) 0.25362(17) 0.82785(12) 0.0117(4) Uani 1 1 d . . . . .
C1 C 0.7747(3) 0.6475(2) 1.01581(15) 0.0166(6) Uani 1 1 d . . . . .
C2 C 0.9301(3) 0.7201(3) 1.04613(17) 0.0270(7) Uani 1 1 d . . . . .
H2A H 0.985577 0.671169 1.035458 0.041 Uiso 1 1 calc R U . . .
H2B H 0.939850 0.756838 1.102741 0.041 Uiso 1 1 calc R U . . .
H2C H 0.964475 0.778907 1.019619 0.041 Uiso 1 1 calc R U . . .
C3 C 0.6854(3) 0.7202(2) 1.03986(17) 0.0244(7) Uani 1 1 d . . . . .
H3A H 0.723558 0.788790 1.022897 0.037 Uiso 1 1 calc R U . . .
H3B H 0.687366 0.742843 1.096980 0.037 Uiso 1 1 calc R U . . .
H3C H 0.587769 0.675884 1.015172 0.037 Uiso 1 1 calc R U . . .
C4 C 0.7273(3) 0.5491(2) 1.05209(17) 0.0248(7) Uani 1 1 d . . . . .
H4A H 0.625897 0.505361 1.036650 0.037 Uiso 1 1 calc R U . . .
H4B H 0.746419 0.580339 1.109339 0.037 Uiso 1 1 calc R U . . .
H4C H 0.779520 0.498765 1.033448 0.037 Uiso 1 1 calc R U . . .
C5 C 0.7594(3) 0.6380(2) 0.87154(15) 0.0141(6) Uani 1 1 d . . . . .
C6 C 0.7803(3) 0.7591(2) 0.87872(15) 0.0145(6) Uani 1 1 d . . . . .
C7 C 0.6647(3) 0.7895(2) 0.86969(16) 0.0169(6) Uani 1 1 d . . . . .
H7 H 0.571653 0.734432 0.863565 0.020 Uiso 1 1 calc R U . . .
C8 C 0.6847(3) 0.8998(2) 0.86959(16) 0.0205(6) Uani 1 1 d . . . . .
H8 H 0.605450 0.919753 0.862699 0.025 Uiso 1 1 calc R U . . .
C9 C 0.8201(3) 0.9806(2) 0.87954(16) 0.0210(6) Uani 1 1 d . . . . .
H9 H 0.833850 1.055839 0.878928 0.025 Uiso 1 1 calc R U . . .
C10 C 0.9352(3) 0.9516(2) 0.89035(16) 0.0210(6) Uani 1 1 d . . . . .
H10 H 1.027992 1.007648 0.898258 0.025 Uiso 1 1 calc R U . . .
C11 C 0.9160(3) 0.8415(2) 0.88973(16) 0.0183(6) Uani 1 1 d . . . . .
H11 H 0.995600 0.822038 0.896830 0.022 Uiso 1 1 calc R U . . .
C12 C 0.7059(3) 0.5523(2) 0.72229(16) 0.0189(6) Uani 1 1 d . . . . .
C13 C 0.8045(3) 0.6598(2) 0.70505(18) 0.0299(7) Uani 1 1 d . . . . .
H13A H 0.793336 0.648780 0.648568 0.045 Uiso 1 1 calc R U . . .
H13B H 0.902537 0.674053 0.722566 0.045 Uiso 1 1 calc R U . . .
H13C H 0.780730 0.725467 0.732991 0.045 Uiso 1 1 calc R U . . .
C14 C 0.5511(3) 0.5367(3) 0.70396(18) 0.0289(7) Uani 1 1 d . . . . .
H14A H 0.531286 0.527969 0.648339 0.043 Uiso 1 1 calc R U . . .
H14B H 0.534518 0.603890 0.736038 0.043 Uiso 1 1 calc R U . . .
H14C H 0.488827 0.468310 0.715803 0.043 Uiso 1 1 calc R U . . .
C15 C 0.7320(3) 0.4486(2) 0.67088(17) 0.0261(7) Uani 1 1 d . . . . .
H15A H 0.709590 0.440070 0.615557 0.039 Uiso 1 1 calc R U . . .
H15B H 0.671780 0.379681 0.682926 0.039 Uiso 1 1 calc R U . . .
H15C H 0.831396 0.459441 0.681193 0.039 Uiso 1 1 calc R U . . .
C16 C 0.2002(3) 0.0725(2) 0.66707(16) 0.0198(6) Uani 1 1 d . . . . .
C17 C 0.2652(3) 0.2028(3) 0.7031(2) 0.0329(8) Uani 1 1 d . . . . .
H17A H 0.320540 0.236833 0.665895 0.049 Uiso 1 1 calc R U . . .
H17B H 0.326826 0.222230 0.751511 0.049 Uiso 1 1 calc R U . . .
H17C H 0.189705 0.232526 0.714969 0.049 Uiso 1 1 calc R U . . .
C18 C 0.1130(3) 0.0452(3) 0.58897(17) 0.0292(7) Uani 1 1 d . . . . .
H18A H 0.176233 0.070581 0.551496 0.044 Uiso 1 1 calc R U . . .
H18B H 0.046806 0.085082 0.596979 0.044 Uiso 1 1 calc R U . . .
H18C H 0.060234 -0.037421 0.568358 0.044 Uiso 1 1 calc R U . . .
C19 C 0.1050(3) 0.0205(3) 0.72275(19) 0.0337(8) Uani 1 1 d . . . . .
H19A H 0.027276 0.048417 0.729120 0.051 Uiso 1 1 calc R U . . .
H19B H 0.160235 0.042797 0.773854 0.051 Uiso 1 1 calc R U . . .
H19C H 0.066599 -0.063051 0.700976 0.051 Uiso 1 1 calc R U . . .
C20 C 0.3313(3) -0.0646(2) 0.61972(15) 0.0160(6) Uani 1 1 d . . . . .
C21 C 0.2154(3) -0.1664(2) 0.56686(16) 0.0178(6) Uani 1 1 d . . . . .
C22 C 0.1295(3) -0.2524(2) 0.59562(17) 0.0232(6) Uani 1 1 d . . . . .
H22 H 0.143387 -0.246003 0.649556 0.028 Uiso 1 1 calc R U . . .
C23 C 0.0239(3) -0.3471(3) 0.54548(18) 0.0285(7) Uani 1 1 d . . . . .
H23 H -0.033881 -0.406070 0.565088 0.034 Uiso 1 1 calc R U . . .
C24 C 0.0018(3) -0.3566(3) 0.46730(18) 0.0301(7) Uani 1 1 d . . . . .
H24 H -0.071524 -0.421585 0.433432 0.036 Uiso 1 1 calc R U . . .
C25 C 0.0864(3) -0.2717(2) 0.43799(17) 0.0253(7) Uani 1 1 d . . . . .
H25 H 0.071575 -0.278286 0.384080 0.030 Uiso 1 1 calc R U . . .
C26 C 0.1926(3) -0.1772(2) 0.48796(16) 0.0222(6) Uani 1 1 d . . . . .
H26 H 0.250730 -0.118887 0.467951 0.027 Uiso 1 1 calc R U . . .
C27 C 0.5371(3) -0.1348(2) 0.59956(16) 0.0193(6) Uani 1 1 d . . . . .
C28 C 0.6901(3) -0.0741(3) 0.63797(18) 0.0287(7) Uani 1 1 d . . . . .
H28A H 0.743123 -0.123516 0.618666 0.043 Uiso 1 1 calc R U . . .
H28B H 0.692616 -0.057156 0.694967 0.043 Uiso 1 1 calc R U . . .
H28C H 0.732786 -0.002535 0.624938 0.043 Uiso 1 1 calc R U . . .
C29 C 0.5331(3) -0.1590(3) 0.51083(17) 0.0278(7) Uani 1 1 d . . . . .
H29A H 0.592102 -0.203229 0.491267 0.042 Uiso 1 1 calc R U . . .
H29B H 0.569019 -0.086519 0.498464 0.042 Uiso 1 1 calc R U . . .
H29C H 0.435574 -0.202775 0.485837 0.042 Uiso 1 1 calc R U . . .
C30 C 0.4735(4) -0.2465(3) 0.6199(2) 0.0400(9) Uani 1 1 d . . . . .
H30A H 0.375429 -0.286888 0.595214 0.060 Uiso 1 1 calc R U . . .
H30B H 0.476090 -0.229594 0.676931 0.060 Uiso 1 1 calc R U . . .
H30C H 0.528241 -0.294548 0.600725 0.060 Uiso 1 1 calc R U . . .
C31 C 0.8175(3) 0.3695(2) 0.84063(14) 0.0122(5) Uani 1 1 d . . . . .
C32 C 0.9416(3) 0.3887(2) 0.80575(15) 0.0131(5) Uani 1 1 d . . . . .
C33 C 1.0497(3) 0.4959(2) 0.80128(15) 0.0151(6) Uani 1 1 d . . . . .
C34 C 1.0715(3) 0.6002(2) 0.85751(16) 0.0182(6) Uani 1 1 d . . . . .
H34 H 1.013234 0.602995 0.898398 0.022 Uiso 1 1 calc R U . . .
C35 C 1.1775(3) 0.6999(2) 0.85439(17) 0.0208(6) Uani 1 1 d . . . . .
H35 H 1.193039 0.769858 0.894076 0.025 Uiso 1 1 calc R U . . .
C36 C 1.2606(3) 0.6983(2) 0.79408(17) 0.0226(7) Uani 1 1 d . . . . .
H36 H 1.331282 0.767038 0.791279 0.027 Uiso 1 1 calc R U . . .
C37 C 1.2394(3) 0.5946(2) 0.73736(17) 0.0217(6) Uani 1 1 d . . . . .
H37 H 1.295655 0.592550 0.695519 0.026 Uiso 1 1 calc R U . . .
C38 C 1.1369(3) 0.4948(2) 0.74183(16) 0.0180(6) Uani 1 1 d . . . . .
H38 H 1.125577 0.424302 0.703866 0.022 Uiso 1 1 calc R U . . .
C39 C 0.6473(3) 0.1824(2) 0.85418(15) 0.0120(5) Uani 1 1 d . . . . .
C40 C 0.6501(3) 0.1961(2) 0.93402(15) 0.0145(6) Uani 1 1 d . . . . .
H40 H 0.729077 0.251956 0.969744 0.017 Uiso 1 1 calc R U . . .
C41 C 0.5357(3) 0.1268(2) 0.96074(16) 0.0173(6) Uani 1 1 d . . . . .
H41 H 0.534814 0.135660 1.015215 0.021 Uiso 1 1 calc R U . . .
C42 C 0.4225(3) 0.0444(2) 0.90740(16) 0.0162(6) Uani 1 1 d . . . . .
H42 H 0.344925 -0.004601 0.925242 0.019 Uiso 1 1 calc R U . . .
C43 C 0.4225(3) 0.0334(2) 0.82824(16) 0.0160(6) Uani 1 1 d . . . . .
H43 H 0.343932 -0.023381 0.792646 0.019 Uiso 1 1 calc R U . . .
C44 C 0.5343(3) 0.1033(2) 0.79876(15) 0.0125(5) Uani 1 1 d . . . . .

loop_
_atom_site_aniso_label
_atom_site_aniso_U_11
_atom_site_aniso_U_22
_atom_site_aniso_U_33
_atom_site_aniso_U_23
_atom_site_aniso_U_13
_atom_site_aniso_U_12
Ge1 0.01317(14) 0.00912(14) 0.01846(16) 0.00527(12) 0.00133(11) 0.00397(11)
Ge2 0.01620(15) 0.01705(16) 0.01391(16) 0.00713(12) 0.00013(11) 0.00292(12)
N1 0.0185(11) 0.0096(11) 0.0142(12) 0.0049(9) 0.0019(9) 0.0060(9)
N2 0.0205(11) 0.0103(11) 0.0146(12) 0.0051(9) 0.0016(9) 0.0063(9)
N3 0.0198(12) 0.0192(12) 0.0142(12) 0.0038(10) 0.0023(9) 0.0089(10)
N4 0.0141(11) 0.0183(12) 0.0154(12) 0.0056(10) -0.0002(9) 0.0045(9)
N5 0.0156(11) 0.0139(12) 0.0156(12) 0.0058(9) 0.0034(9) 0.0043(9)
N6 0.0167(11) 0.0142(12) 0.0155(12) 0.0056(9) 0.0040(9) 0.0079(9)
N7 0.0148(11) 0.0099(11) 0.0112(11) 0.0041(9) 0.0021(9) 0.0046(9)
C1 0.0201(14) 0.0132(14) 0.0162(15) 0.0045(11) 0.0009(11) 0.0060(11)
C2 0.0260(16) 0.0308(18) 0.0211(17) 0.0111(14) -0.0025(13) 0.0047(14)
C3 0.0314(16) 0.0252(16) 0.0208(16) 0.0079(13) 0.0075(13) 0.0146(14)
C4 0.0342(17) 0.0190(16) 0.0194(16) 0.0084(13) 0.0014(13) 0.0059(13)
C5 0.0124(12) 0.0135(13) 0.0190(15) 0.0060(11) 0.0031(11) 0.0068(11)
C6 0.0203(14) 0.0145(14) 0.0104(14) 0.0064(11) 0.0022(11) 0.0066(11)
C7 0.0185(13) 0.0134(14) 0.0190(15) 0.0051(11) 0.0012(11) 0.0060(11)
C8 0.0282(15) 0.0206(15) 0.0192(15) 0.0084(12) 0.0035(12) 0.0149(13)
C9 0.0315(16) 0.0108(14) 0.0238(16) 0.0070(12) 0.0047(13) 0.0100(12)
C10 0.0212(14) 0.0142(14) 0.0248(16) 0.0072(12) 0.0032(12) 0.0024(12)
C11 0.0215(14) 0.0163(14) 0.0206(15) 0.0069(12) 0.0019(11) 0.0101(12)
C12 0.0253(15) 0.0182(15) 0.0162(15) 0.0065(12) 0.0005(12) 0.0109(12)
C13 0.0455(19) 0.0216(16) 0.0204(17) 0.0101(13) 0.0083(14) 0.0068(14)
C14 0.0319(17) 0.0313(18) 0.0262(18) 0.0098(14) -0.0058(14) 0.0144(14)
C15 0.0401(18) 0.0247(16) 0.0145(15) 0.0029(13) -0.0004(13) 0.0158(14)
C16 0.0188(14) 0.0222(15) 0.0202(16) 0.0053(12) 0.0029(12) 0.0107(12)
C17 0.0287(17) 0.0267(18) 0.040(2) 0.0003(15) -0.0015(14) 0.0136(14)
C18 0.0324(17) 0.0375(19) 0.0214(17) 0.0096(14) -0.0040(13) 0.0170(15)
C19 0.0273(17) 0.050(2) 0.036(2) 0.0233(17) 0.0129(14) 0.0209(16)
C20 0.0181(13) 0.0171(14) 0.0130(14) 0.0071(11) 0.0027(11) 0.0047(11)
C21 0.0188(14) 0.0152(14) 0.0183(15) 0.0045(12) 0.0013(11) 0.0056(11)
C22 0.0251(15) 0.0232(16) 0.0180(16) 0.0079(13) 0.0024(12) 0.0037(13)
C23 0.0302(17) 0.0232(17) 0.0256(18) 0.0081(14) 0.0067(14) 0.0018(13)
C24 0.0276(16) 0.0215(17) 0.0251(18) 0.0007(14) -0.0038(13) -0.0047(13)
C25 0.0294(16) 0.0239(16) 0.0164(16) 0.0036(13) -0.0026(13) 0.0048(13)
C26 0.0254(15) 0.0180(15) 0.0200(16) 0.0070(12) 0.0033(12) 0.0036(12)
C27 0.0216(14) 0.0202(15) 0.0203(15) 0.0091(12) 0.0058(12) 0.0101(12)
C28 0.0244(16) 0.0363(19) 0.0286(18) 0.0081(15) 0.0025(13) 0.0165(14)
C29 0.0302(16) 0.0332(18) 0.0197(16) 0.0038(14) 0.0083(13) 0.0147(14)
C30 0.041(2) 0.037(2) 0.063(3) 0.0359(19) 0.0246(18) 0.0227(17)
C31 0.0157(13) 0.0100(13) 0.0105(13) 0.0053(11) -0.0010(10) 0.0027(10)
C32 0.0147(13) 0.0120(13) 0.0135(14) 0.0054(11) -0.0012(10) 0.0049(11)
C33 0.0128(12) 0.0165(14) 0.0175(15) 0.0083(12) -0.0007(11) 0.0050(11)
C34 0.0163(13) 0.0159(14) 0.0241(16) 0.0079(12) 0.0033(11) 0.0066(11)
C35 0.0167(14) 0.0137(14) 0.0294(17) 0.0054(12) -0.0012(12) 0.0039(11)
C36 0.0157(14) 0.0176(15) 0.0362(18) 0.0169(14) 0.0007(13) 0.0018(12)
C37 0.0185(14) 0.0248(16) 0.0252(17) 0.0154(13) 0.0058(12) 0.0059(12)
C38 0.0197(14) 0.0159(14) 0.0166(15) 0.0059(12) 0.0005(11) 0.0039(11)
C39 0.0144(12) 0.0094(13) 0.0162(14) 0.0072(11) 0.0026(10) 0.0066(10)
C40 0.0175(13) 0.0110(13) 0.0152(14) 0.0034(11) -0.0009(11) 0.0060(11)
C41 0.0252(15) 0.0188(15) 0.0152(15) 0.0094(12) 0.0078(12) 0.0134(12)
C42 0.0178(13) 0.0134(14) 0.0234(16) 0.0117(12) 0.0083(11) 0.0077(11)
C43 0.0146(13) 0.0113(13) 0.0220(16) 0.0059(11) 0.0008(11) 0.0043(11)
C44 0.0152(13) 0.0099(13) 0.0154(14) 0.0061(11) 0.0024(10) 0.0063(10)

loop_
_atom_type_symbol
_atom_type_description
_atom_type_scat_dispersion_real
_atom_type_scat_dispersion_imag
_atom_type_scat_source
C C 0.0033 0.0016 'International Tables Vol C Tables 4.2.6.8 and 6.1.1.4'
H H 0.0000 0.0000 'International Tables Vol C Tables 4.2.6.8 and 6.1.1.4'
N N 0.0061 0.0033 'International Tables Vol C Tables 4.2.6.8 and 6.1.1.4'
Ge Ge 0.1547 1.8001 'International Tables Vol C Tables 4.2.6.8 and 6.1.1.4'

loop_
_geom_angle_atom_site_label_1
_geom_angle_atom_site_label_2
_geom_angle_atom_site_label_3
_geom_angle
_geom_angle_site_symmetry_1
_geom_angle_site_symmetry_3
_geom_angle_publ_flag
N1 Ge1 N2 65.46(9) . . ?
N1 Ge1 C31 104.50(9) . . ?
N2 Ge1 C31 98.67(9) . . ?
N1 Ge1 C5 33.23(8) . . ?
N2 Ge1 C5 33.14(8) . . ?
C31 Ge1 C5 109.58(9) . . ?
N3 Ge2 N4 65.26(9) . . ?
N3 Ge2 C44 96.78(10) . . ?
N4 Ge2 C44 96.06(10) . . ?
N3 Ge2 C20 32.82(8) . . ?
N4 Ge2 C20 32.76(9) . . ?
C44 Ge2 C20 101.07(10) . . ?
C5 N1 C1 130.0(2) . . ?
C5 N1 Ge1 91.79(16) . . ?
C1 N1 Ge1 134.61(17) . . ?
C5 N2 C12 131.3(2) . . ?
C5 N2 Ge1 91.54(16) . . ?
C12 N2 Ge1 132.51(17) . . ?
C20 N3 C27 131.5(2) . . ?
C20 N3 Ge2 92.80(16) . . ?
C27 N3 Ge2 133.21(17) . . ?
C20 N4 C16 132.0(2) . . ?
C20 N4 Ge2 92.40(16) . . ?
C16 N4 Ge2 135.15(17) . . ?
N6 N5 C32 108.8(2) . . ?
N5 N6 N7 106.20(19) . . ?
N6 N7 C31 113.3(2) . . ?
N6 N7 C39 118.64(19) . . ?
C31 N7 C39 128.1(2) . . ?
N1 C1 C3 113.2(2) . . ?
N1 C1 C2 109.8(2) . . ?
C3 C1 C2 109.9(2) . . ?
N1 C1 C4 106.0(2) . . ?
C3 C1 C4 109.3(2) . . ?
C2 C1 C4 108.5(2) . . ?
N2 C5 N1 108.3(2) . . ?
N2 C5 C6 124.9(2) . . ?
N1 C5 C6 126.7(2) . . ?
N2 C5 Ge1 55.32(13) . . ?
N1 C5 Ge1 54.98(13) . . ?
C6 C5 Ge1 165.33(18) . . ?
C7 C6 C11 119.2(2) . . ?
C7 C6 C5 120.4(2) . . ?
C11 C6 C5 120.3(2) . . ?
C8 C7 C6 120.4(2) . . ?
C9 C8 C7 120.0(3) . . ?
C10 C9 C8 119.9(3) . . ?
C9 C10 C11 120.4(3) . . ?
C10 C11 C6 120.2(2) . . ?
N2 C12 C15 106.0(2) . . ?
N2 C12 C13 113.0(2) . . ?
C15 C12 C13 108.9(2) . . ?
N2 C12 C14 109.5(2) . . ?
C15 C12 C14 109.3(2) . . ?
C13 C12 C14 110.1(2) . . ?
N4 C16 C18 113.4(2) . . ?
N4 C16 C19 110.4(2) . . ?
C18 C16 C19 110.0(2) . . ?
N4 C16 C17 105.5(2) . . ?
C18 C16 C17 108.2(2) . . ?
C19 C16 C17 109.2(3) . . ?
N4 C20 N3 108.5(2) . . ?
N4 C20 C21 126.0(2) . . ?
N3 C20 C21 125.4(2) . . ?
N4 C20 Ge2 54.84(13) . . ?
N3 C20 Ge2 54.37(13) . . ?
C21 C20 Ge2 170.72(19) . . ?
C26 C21 C22 119.1(2) . . ?
C26 C21 C20 120.3(2) . . ?
C22 C21 C20 120.7(2) . . ?
C23 C22 C21 119.9(3) . . ?
C24 C23 C22 120.5(3) . . ?
C23 C24 C25 120.2(3) . . ?
C26 C25 C24 119.4(3) . . ?
C25 C26 C21 120.9(3) . . ?
N3 C27 C28 105.9(2) . . ?
N3 C27 C30 110.7(2) . . ?
C28 C27 C30 108.5(2) . . ?
N3 C27 C29 111.8(2) . . ?
C28 C27 C29 109.4(2) . . ?
C30 C27 C29 110.4(3) . . ?
N7 C31 C32 101.4(2) . . ?
N7 C31 Ge1 113.48(17) . . ?
C32 C31 Ge1 138.59(19) . . ?
N5 C32 C31 110.3(2) . . ?
N5 C32 C33 119.2(2) . . ?
C31 C32 C33 130.5(2) . . ?
C34 C33 C38 118.2(2) . . ?
C34 C33 C32 121.3(2) . . ?
C38 C33 C32 120.5(2) . . ?
C35 C34 C33 120.7(3) . . ?
C36 C35 C34 120.6(3) . . ?
C35 C36 C37 119.2(3) . . ?
C38 C37 C36 120.2(3) . . ?
C37 C38 C33 121.0(3) . . ?
C40 C39 C44 123.5(2) . . ?
C40 C39 N7 117.6(2) . . ?
C44 C39 N7 118.8(2) . . ?
C41 C40 C39 118.9(2) . . ?
C40 C41 C42 119.6(2) . . ?
C43 C42 C41 120.1(2) . . ?
C42 C43 C44 122.3(2) . . ?
C39 C44 C43 115.5(2) . . ?
C39 C44 Ge2 118.45(18) . . ?
C43 C44 Ge2 125.47(19) . . ?

loop_
_geom_bond_atom_site_label_1
_geom_bond_atom_site_label_2
_geom_bond_distance
_geom_bond_site_symmetry_2
_geom_bond_publ_flag
Ge1 N1 2.001(2) . ?
Ge1 N2 2.009(2) . ?
Ge1 C31 2.039(3) . ?
Ge1 C5 2.442(3) . ?
Ge2 N3 2.003(2) . ?
Ge2 N4 2.014(2) . ?
Ge2 C44 2.026(3) . ?
Ge2 C20 2.461(3) . ?
N1 C5 1.339(3) . ?
N1 C1 1.475(3) . ?
N2 C5 1.336(3) . ?
N2 C12 1.474(3) . ?
N3 C20 1.336(3) . ?
N3 C27 1.477(3) . ?
N4 C20 1.333(3) . ?
N4 C16 1.483(3) . ?
N5 N6 1.319(3) . ?
N5 C32 1.366(3) . ?
N6 N7 1.354(3) . ?
N7 C31 1.371(3) . ?
N7 C39 1.448(3) . ?
C1 C3 1.523(4) . ?
C1 C2 1.528(4) . ?
C1 C4 1.535(4) . ?
C5 C6 1.493(3) . ?
C6 C7 1.392(3) . ?
C6 C11 1.392(4) . ?
C7 C8 1.388(4) . ?
C8 C9 1.384(4) . ?
C9 C10 1.382(4) . ?
C10 C11 1.385(4) . ?
C12 C15 1.528(4) . ?
C12 C13 1.531(4) . ?
C12 C14 1.536(4) . ?
C16 C18 1.529(4) . ?
C16 C19 1.529(4) . ?
C16 C17 1.532(4) . ?
C20 C21 1.492(4) . ?
C21 C26 1.388(4) . ?
C21 C22 1.394(4) . ?
C22 C23 1.384(4) . ?
C23 C24 1.379(4) . ?
C24 C25 1.385(4) . ?
C25 C26 1.385(4) . ?
C27 C28 1.526(4) . ?
C27 C30 1.527(4) . ?
C27 C29 1.528(4) . ?
C31 C32 1.392(3) . ?
C32 C33 1.473(3) . ?
C33 C34 1.394(4) . ?
C33 C38 1.397(4) . ?
C34 C35 1.387(4) . ?
C35 C36 1.382(4) . ?
C36 C37 1.394(4) . ?
C37 C38 1.380(4) . ?
C39 C40 1.389(4) . ?
C39 C44 1.393(3) . ?
C40 C41 1.387(4) . ?
C41 C42 1.388(4) . ?
C42 C43 1.384(4) . ?
C43 C44 1.402(3) . ?
